data_7042254
loop_
_publ_author_name
'Ghosh, Debashis'
'Fukushima, Takashi'
'Kobayashi, Katsuaki'
'Sen, Susan'
'Kitagawa, Susumu'
'Kato, Tatsuhisa'
'Tanaka, Koji'

_publ_section_title
;
 Base assisted C-C coupling between carbonyl and polypyridyl ligands in a
 Ru-NADH-type carbonyl complex.
;
_journal_issue 13
_journal_name_full 'Dalton transactions (Cambridge, England : 2003)'
_journal_page_first 4373
_journal_page_last 4381
_journal_paper_doi 10.1039/c7dt00312a
_journal_volume 46
_journal_year 2017
_chemical_formula_sum 'C33 H21 F6 N6 O4 P Ru'
_chemical_formula_weight 811.60
_space_group_crystal_system triclinic
_space_group_IT_number 2
_space_group_name_Hall '-P 1'
_space_group_name_H-M_alt 'P -1'
_symmetry_space_group_name_Hall '-P 1'
_symmetry_space_group_name_H-M 'P -1'
_atom_sites_solution_hydrogens geom
_audit_creation_method SHELXL-2016/4
_audit_update_record
;
2016-11-24 deposited with the CCDC.
2017-02-24 downloaded from the CCDC.
;
_cell_angle_alpha 68.476(11)
_cell_angle_beta 75.226(14)
_cell_angle_gamma 77.465(15)
_cell_formula_units_Z 2
_cell_length_a 8.5554(3)
_cell_length_b 14.010
_cell_length_c 14.658
_cell_measurement_reflns_used 6059
_cell_measurement_temperature 163(2)
_cell_measurement_theta_max 31.3022
_cell_measurement_theta_min 2.4856
_cell_volume 1565.41(16)
_computing_cell_refinement 'CrystalClear (Rigaku Inc., 2008)'
_computing_data_collection 'CrystalClear (Rigaku Inc., 2008)'
_computing_data_reduction 'CrystalClear (Rigaku Inc., 2008)'
_computing_structure_refinement 'SHELXL-2016/4 (Sheldrick, 2016)'
_computing_structure_solution 'SHELXT 2014/5 (Sheldrick, 2014)'
_diffrn_ambient_temperature 163(2)
_diffrn_measured_fraction_theta_full 0.967
_diffrn_measured_fraction_theta_max 0.943
_diffrn_measurement_device_type 'RIGAKU/MSC Meacury CCD'
_diffrn_measurement_method 'omega scans'
_diffrn_radiation_type MoK\a
_diffrn_radiation_wavelength 0.71075
_diffrn_reflns_av_R_equivalents 0.0234
_diffrn_reflns_av_unetI/netI 0.0454
_diffrn_reflns_Laue_measured_fraction_full 0.967
_diffrn_reflns_Laue_measured_fraction_max 0.943
_diffrn_reflns_limit_h_max 10
_diffrn_reflns_limit_h_min -11
_diffrn_reflns_limit_k_max 18
_diffrn_reflns_limit_k_min -18
_diffrn_reflns_limit_l_max 19
_diffrn_reflns_limit_l_min -18
_diffrn_reflns_number 12236
_diffrn_reflns_point_group_measured_fraction_full 0.967
_diffrn_reflns_point_group_measured_fraction_max 0.943
_diffrn_reflns_theta_full 25.242
_diffrn_reflns_theta_max 27.499
_diffrn_reflns_theta_min 2.486
_exptl_absorpt_coefficient_mu 0.639
_exptl_absorpt_correction_T_max 1.0000
_exptl_absorpt_correction_T_min 0.8936
_exptl_absorpt_correction_type multi-scan
_exptl_crystal_colour 'Dark Red'
_exptl_crystal_density_diffrn 1.722
_exptl_crystal_description Block
_exptl_crystal_F_000 812
_exptl_crystal_size_max 0.2000
_exptl_crystal_size_mid 0.2000
_exptl_crystal_size_min 0.1500
_refine_diff_density_max 1.618
_refine_diff_density_min -1.114
_refine_diff_density_rms 0.108
_refine_ls_extinction_method none
_refine_ls_goodness_of_fit_ref 1.020
_refine_ls_hydrogen_treatment constr
_refine_ls_matrix_type full
_refine_ls_number_parameters 460
_refine_ls_number_reflns 6769
_refine_ls_number_restraints 0
_refine_ls_restrained_S_all 1.020
_refine_ls_R_factor_all 0.0545
_refine_ls_R_factor_gt 0.0477
_refine_ls_shift/su_max 0.001
_refine_ls_shift/su_mean 0.000
_refine_ls_structure_factor_coef Fsqd
_refine_ls_weighting_details 'w=1/[\s^2^(Fo^2^)+(0.0753P)^2^+2.2492P] where P=(Fo^2^+2Fc^2^)/3'
_refine_ls_weighting_scheme calc
_refine_ls_wR_factor_gt 0.1247
_refine_ls_wR_factor_ref 0.1298
_reflns_Friedel_coverage 0.000
_reflns_number_gt 5834
_reflns_number_total 6769
_reflns_threshold_expression 'I > 2\s(I)'
_cod_data_source_file c7dt00312a2.cif
_cod_data_source_block CrystalClear_a
_cod_depositor_comments
;
The following automatic conversions were performed:

'_exptl_absorpt_correction_type' value 'Multi-scan' changed to
'multi-scan' according to
/home/data/users/saulius/crontab/automatic-downloads/rss-feeds/RSC/lib/dictionaries/cif_core.dic
dictionary named 'cif_core.dic' version 2.4.2 from 2011-04-26.

Automatic conversion script
Id: cif_fix_values 4973 2017-02-22 13:04:09Z antanas 

 Adding full bibliography for 7042254--7042257.cif.
;
_cod_original_cell_volume 1565.38(18)
_cod_database_code 7042254
_shelx_shelxl_version_number 2016/4
_shelx_space_group_comment
;
The symmetry employed for this shelxl refinement is uniquely defined
by the following loop, which should always be used as a source of
symmetry information in preference to the above space-group names.
They are only intended as comments.
;

loop_
_space_group_symop_operation_xyz
'x, y, z'
'-x, -y, -z'

loop_
_atom_site_label
_atom_site_type_symbol
_atom_site_fract_x
_atom_site_fract_y
_atom_site_fract_z
_atom_site_U_iso_or_equiv
_atom_site_adp_type
_atom_site_occupancy
_atom_site_site_symmetry_order
_atom_site_calc_flag
_atom_site_refinement_flags_posn
_atom_site_refinement_flags_adp
C1 C 0.4120(4) 0.5577(3) 0.8662(3) 0.0234(7) Uani 1 1 d . .
H1 H 0.449523 0.491873 0.861443 0.028 Uiso 1 1 calc R U
C2 C 0.3076(5) 0.5673(3) 0.9529(3) 0.0295(8) Uani 1 1 d . .
H2 H 0.276436 0.508790 1.005587 0.035 Uiso 1 1 calc R U
C3 C 0.2508(5) 0.6642(3) 0.9600(3) 0.0317(9) Uani 1 1 d . .
H3 H 0.178189 0.672110 1.016744 0.038 Uiso 1 1 calc R U
C4 C 0.3022(5) 0.7500(3) 0.8823(3) 0.0299(8) Uani 1 1 d . .
H4 H 0.266000 0.816086 0.886407 0.036 Uiso 1 1 calc R U
C5 C 0.4089(4) 0.7360(3) 0.7978(3) 0.0225(7) Uani 1 1 d . .
C6 C 0.4824(4) 0.8207(3) 0.7150(3) 0.0215(7) Uani 1 1 d . .
C7 C 0.4612(4) 0.9223(3) 0.7187(3) 0.0255(7) Uani 1 1 d . .
H7 H 0.387170 0.940413 0.770312 0.031 Uiso 1 1 calc R U
C8 C 0.5501(5) 0.9928(3) 0.6461(3) 0.0272(8) Uani 1 1 d . .
H8 H 0.539962 1.059338 0.648529 0.033 Uiso 1 1 calc R U
C9 C 0.6587(4) 0.9651(3) 0.5663(3) 0.0222(7) Uani 1 1 d . .
C10 C 0.6648(4) 0.8643(3) 0.5611(2) 0.0192(7) Uani 1 1 d . .
C11 C 0.7541(4) 0.8410(3) 0.4758(2) 0.0197(7) Uani 1 1 d . .
C12 C 0.8490(4) 0.9153(3) 0.4028(3) 0.0230(7) Uani 1 1 d . .
C13 C 0.8471(5) 1.0102(3) 0.4203(3) 0.0252(7) Uani 1 1 d . .
C14 C 0.9474(5) 1.0836(3) 0.3497(3) 0.0334(9) Uani 1 1 d . .
H14 H 0.948040 1.144768 0.360752 0.040 Uiso 1 1 calc R U
C15 C 1.0417(5) 1.0663(3) 0.2670(3) 0.0381(10) Uani 1 1 d . .
H15 H 1.108044 1.114807 0.222332 0.046 Uiso 1 1 calc R U
C16 C 1.0406(5) 0.9753(3) 0.2475(3) 0.0361(9) Uani 1 1 d . .
H16 H 1.103470 0.965278 0.188998 0.043 Uiso 1 1 calc R U
C17 C 0.9473(5) 0.9012(3) 0.3142(3) 0.0299(8) Uani 1 1 d . .
H17 H 0.949062 0.841043 0.300785 0.036 Uiso 1 1 calc R U
C18 C 0.3145(4) 0.7084(3) 0.5552(3) 0.0241(7) Uani 1 1 d . .
H18 H 0.327646 0.775952 0.544942 0.029 Uiso 1 1 calc R U
C19 C 0.1867(5) 0.6927(3) 0.5235(3) 0.0279(8) Uani 1 1 d . .
H19 H 0.114425 0.748768 0.493657 0.033 Uiso 1 1 calc R U
C20 C 0.1672(4) 0.5935(3) 0.5363(3) 0.0279(8) Uani 1 1 d . .
H20 H 0.081483 0.581426 0.515468 0.034 Uiso 1 1 calc R U
C21 C 0.2778(4) 0.5112(3) 0.5810(3) 0.0243(7) Uani 1 1 d . .
H21 H 0.267869 0.443444 0.589657 0.029 Uiso 1 1 calc R U
C22 C 0.4024(4) 0.5317(3) 0.6121(2) 0.0196(7) Uani 1 1 d . .
C23 C 0.5241(4) 0.4503(3) 0.6616(2) 0.0206(7) Uani 1 1 d . .
C24 C 0.5320(5) 0.3438(3) 0.6848(3) 0.0263(8) Uani 1 1 d . .
H24 H 0.455602 0.316846 0.669475 0.032 Uiso 1 1 calc R U
C25 C 0.6564(5) 0.2791(3) 0.7313(3) 0.0297(8) Uani 1 1 d . .
H25 H 0.663590 0.207782 0.747335 0.036 Uiso 1 1 calc R U
C26 C 0.7701(5) 0.3190(3) 0.7543(3) 0.0270(8) Uani 1 1 d . .
H26 H 0.853953 0.275388 0.785115 0.032 Uiso 1 1 calc R U
C27 C 0.7562(4) 0.4254(3) 0.7303(3) 0.0221(7) Uani 1 1 d . .
C28 C 0.8588(4) 0.4826(3) 0.7528(2) 0.0211(7) Uani 1 1 d . .
C29 C 0.9921(5) 0.4356(3) 0.7979(3) 0.0283(8) Uani 1 1 d . .
H29 H 1.026218 0.364831 0.811830 0.034 Uiso 1 1 calc R U
C30 C 1.0739(5) 0.4951(3) 0.8219(3) 0.0332(9) Uani 1 1 d . .
H30 H 1.162471 0.464698 0.853502 0.040 Uiso 1 1 calc R U
C31 C 1.0231(5) 0.5999(3) 0.7987(3) 0.0326(9) Uani 1 1 d . .
H31 H 1.077040 0.641113 0.814270 0.039 Uiso 1 1 calc R U
C32 C 0.8905(4) 0.6435(3) 0.7517(3) 0.0264(8) Uani 1 1 d . .
H32 H 0.856549 0.714328 0.736295 0.032 Uiso 1 1 calc R U
C33 C 0.7428(4) 0.7441(3) 0.4542(3) 0.0218(7) Uani 1 1 d . .
O1 O 0.7140(4) 0.7577(2) 0.3729(2) 0.0395(7) Uani 1 1 d . .
O2 O 0.7685(3) 0.65548(18) 0.52037(18) 0.0236(5) Uani 1 1 d . .
RU1 Ru 0.61076(3) 0.63783(2) 0.65901(2) 0.01813(10) Uani 1 1 d . .
P1 P 0.33237(15) 0.22162(10) 1.00064(9) 0.0418(3) Uani 1 1 d . .
N1 N 0.4201(3) 0.6311(2) 0.6000(2) 0.0195(6) Uani 1 1 d . .
N2 N 0.6355(3) 0.4877(2) 0.6854(2) 0.0189(6) Uani 1 1 d . .
N3 N 0.5794(3) 0.7920(2) 0.6398(2) 0.0180(6) Uani 1 1 d . .
N4 N 0.8101(3) 0.5872(2) 0.7279(2) 0.0211(6) Uani 1 1 d . .
N5 N 0.4605(3) 0.6405(2) 0.7889(2) 0.0193(6) Uani 1 1 d . .
N6 N 0.7491(4) 1.0355(2) 0.4976(2) 0.0260(7) Uani 1 1 d . .
F1 F 0.3522(4) 0.2022(3) 1.1090(2) 0.0728(10) Uani 1 1 d . .
F2 F 0.3020(5) 0.2445(5) 0.8925(3) 0.138(2) Uani 1 1 d . .
O3 O 0.9869(4) 0.1542(3) 0.9197(3) 0.0541(9) Uani 1 1 d . .
F3 F 0.5079(6) 0.1719(4) 0.9737(3) 0.143(3) Uani 1 1 d . .
O4 O 0.7681(5) 0.0294(3) 1.0682(3) 0.0634(10) Uani 1 1 d . .
F4 F 0.3920(9) 0.3261(4) 0.9605(4) 0.157(3) Uani 1 1 d . .
F5 F 0.1498(6) 0.2636(7) 1.0279(3) 0.192(4) Uani 1 1 d . .
F6 F 0.2700(10) 0.1143(5) 1.0400(4) 0.168(3) Uani 1 1 d . .

loop_
_atom_site_aniso_label
_atom_site_aniso_U_11
_atom_site_aniso_U_22
_atom_site_aniso_U_33
_atom_site_aniso_U_23
_atom_site_aniso_U_13
_atom_site_aniso_U_12
C1 0.0226(17) 0.0211(17) 0.0252(17) -0.0042(14) -0.0051(14) -0.0058(14)
C2 0.030(2) 0.031(2) 0.0245(18) -0.0035(16) -0.0026(15) -0.0113(16)
C3 0.033(2) 0.036(2) 0.0233(18) -0.0098(17) 0.0034(15) -0.0101(17)
C4 0.034(2) 0.027(2) 0.0278(19) -0.0117(16) 0.0019(16) -0.0066(16)
C5 0.0224(17) 0.0236(18) 0.0222(17) -0.0072(14) -0.0040(13) -0.0056(14)
C6 0.0216(17) 0.0192(17) 0.0237(17) -0.0066(14) -0.0044(13) -0.0041(14)
C7 0.0272(19) 0.0229(18) 0.0273(18) -0.0129(15) -0.0019(14) -0.0006(15)
C8 0.035(2) 0.0175(17) 0.0305(19) -0.0094(15) -0.0070(16) -0.0026(15)
C9 0.0264(18) 0.0171(16) 0.0232(17) -0.0046(14) -0.0074(14) -0.0038(14)
C10 0.0181(16) 0.0157(16) 0.0225(16) -0.0031(13) -0.0062(13) -0.0028(13)
C11 0.0192(16) 0.0174(16) 0.0226(16) -0.0053(13) -0.0074(13) -0.0011(13)
C12 0.0235(18) 0.0186(17) 0.0260(18) -0.0057(14) -0.0057(14) -0.0032(14)
C13 0.0275(19) 0.0205(18) 0.0261(18) -0.0049(15) -0.0042(14) -0.0062(15)
C14 0.037(2) 0.0241(19) 0.037(2) -0.0075(17) -0.0020(17) -0.0098(17)
C15 0.038(2) 0.032(2) 0.035(2) -0.0020(18) 0.0047(18) -0.0135(18)
C16 0.038(2) 0.033(2) 0.030(2) -0.0082(17) 0.0060(17) -0.0089(18)
C17 0.035(2) 0.0227(18) 0.0299(19) -0.0078(16) -0.0029(16) -0.0042(16)
C18 0.0256(18) 0.0227(18) 0.0246(17) -0.0076(15) -0.0052(14) -0.0041(15)
C19 0.0245(18) 0.031(2) 0.0270(18) -0.0086(16) -0.0088(15) 0.0009(16)
C20 0.0222(18) 0.039(2) 0.0264(18) -0.0134(17) -0.0056(14) -0.0072(16)
C21 0.0244(18) 0.0262(18) 0.0258(17) -0.0118(15) -0.0013(14) -0.0090(15)
C22 0.0194(16) 0.0215(17) 0.0192(16) -0.0083(14) -0.0006(12) -0.0062(13)
C23 0.0228(17) 0.0202(17) 0.0207(16) -0.0092(14) -0.0008(13) -0.0066(14)
C24 0.0290(19) 0.0233(18) 0.0294(19) -0.0100(15) -0.0044(15) -0.0084(15)
C25 0.035(2) 0.0182(18) 0.035(2) -0.0089(16) -0.0054(16) -0.0050(16)
C26 0.0299(19) 0.0200(18) 0.0294(19) -0.0062(15) -0.0085(15) -0.0003(15)
C27 0.0215(17) 0.0224(18) 0.0209(16) -0.0062(14) -0.0007(13) -0.0057(14)
C28 0.0194(16) 0.0212(17) 0.0203(16) -0.0055(14) -0.0010(13) -0.0040(14)
C29 0.0258(19) 0.029(2) 0.0264(18) -0.0038(15) -0.0038(14) -0.0075(16)
C30 0.026(2) 0.042(2) 0.032(2) -0.0074(18) -0.0108(16) -0.0090(18)
C31 0.029(2) 0.037(2) 0.035(2) -0.0090(18) -0.0114(16) -0.0125(17)
C32 0.0266(18) 0.0255(19) 0.0296(19) -0.0092(15) -0.0051(15) -0.0086(15)
C33 0.0231(17) 0.0219(17) 0.0226(16) -0.0092(14) -0.0016(13) -0.0076(14)
O1 0.066(2) 0.0318(15) 0.0297(15) -0.0082(12) -0.0188(14) -0.0172(14)
O2 0.0268(13) 0.0186(12) 0.0238(12) -0.0092(10) 0.0022(10) -0.0045(10)
RU1 0.01820(16) 0.01643(16) 0.02044(16) -0.00566(11) -0.00345(10) -0.00483(11)
P1 0.0401(6) 0.0501(7) 0.0307(6) -0.0025(5) -0.0075(5) -0.0157(6)
N1 0.0180(14) 0.0203(14) 0.0216(14) -0.0092(12) -0.0014(11) -0.0042(11)
N2 0.0204(14) 0.0174(14) 0.0182(13) -0.0052(11) -0.0015(11) -0.0049(11)
N3 0.0171(13) 0.0170(14) 0.0200(13) -0.0049(11) -0.0036(11) -0.0046(11)
N4 0.0187(14) 0.0237(15) 0.0214(14) -0.0066(12) -0.0029(11) -0.0062(12)
N5 0.0179(14) 0.0192(14) 0.0213(14) -0.0063(12) -0.0046(11) -0.0031(11)
N6 0.0305(17) 0.0201(15) 0.0280(16) -0.0070(13) -0.0043(13) -0.0084(13)
F1 0.077(2) 0.106(3) 0.0452(17) -0.0134(18) -0.0181(16) -0.046(2)
F2 0.093(3) 0.292(7) 0.0318(18) -0.026(3) -0.0001(18) -0.096(4)
O3 0.057(2) 0.047(2) 0.062(2) -0.0178(18) -0.0242(18) -0.0002(17)
F3 0.114(4) 0.152(5) 0.077(3) -0.006(3) 0.007(3) 0.072(4)
O4 0.059(2) 0.062(2) 0.083(3) -0.049(2) -0.002(2) -0.0055(19)
F4 0.265(7) 0.069(3) 0.123(4) 0.026(3) -0.041(5) -0.091(4)
F5 0.065(3) 0.360(10) 0.068(3) -0.029(4) -0.008(2) 0.061(5)
F6 0.286(8) 0.177(6) 0.081(3) -0.030(3) 0.001(4) -0.179(6)

loop_
_atom_type_symbol
_atom_type_description
_atom_type_scat_dispersion_real
_atom_type_scat_dispersion_imag
_atom_type_scat_source
C C 0.0033 0.0016 'International Tables Vol C Tables 4.2.6.8 and 6.1.1.4'
H H 0.0000 0.0000 'International Tables Vol C Tables 4.2.6.8 and 6.1.1.4'
N N 0.0061 0.0033 'International Tables Vol C Tables 4.2.6.8 and 6.1.1.4'
O O 0.0106 0.0060 'International Tables Vol C Tables 4.2.6.8 and 6.1.1.4'
P P 0.1023 0.0942 'International Tables Vol C Tables 4.2.6.8 and 6.1.1.4'
F F 0.0171 0.0103 'International Tables Vol C Tables 4.2.6.8 and 6.1.1.4'
Ru Ru -1.2594 0.8363 'International Tables Vol C Tables 4.2.6.8 and 6.1.1.4'

loop_
_geom_angle_atom_site_label_1
_geom_angle_atom_site_label_2
_geom_angle_atom_site_label_3
_geom_angle
N5 C1 C2 122.0(3)
N5 C1 H1 119.0
C2 C1 H1 119.0
C3 C2 C1 119.2(3)
C3 C2 H2 120.4
C1 C2 H2 120.4
C2 C3 C4 119.6(4)
C2 C3 H3 120.2
C4 C3 H3 120.2
C3 C4 C5 119.0(4)
C3 C4 H4 120.5
C5 C4 H4 120.5
N5 C5 C4 121.6(3)
N5 C5 C6 114.9(3)
C4 C5 C6 123.3(3)
N3 C6 C7 123.1(3)
N3 C6 C5 114.3(3)
C7 C6 C5 122.4(3)
C8 C7 C6 119.1(3)
C8 C7 H7 120.4
C6 C7 H7 120.4
C7 C8 C9 119.8(3)
C7 C8 H8 120.1
C9 C8 H8 120.1
N6 C9 C8 118.3(3)
N6 C9 C10 122.7(3)
C8 C9 C10 119.0(3)
N3 C10 C11 121.0(3)
N3 C10 C9 119.5(3)
C11 C10 C9 119.4(3)
C10 C11 C12 117.7(3)
C10 C11 C33 123.4(3)
C12 C11 C33 118.7(3)
C17 C12 C11 123.8(3)
C17 C12 C13 118.0(3)
C11 C12 C13 118.2(3)
N6 C13 C14 117.8(3)
N6 C13 C12 123.3(3)
C14 C13 C12 118.8(3)
C15 C14 C13 121.2(4)
C15 C14 H14 119.4
C13 C14 H14 119.4
C14 C15 C16 120.6(4)
C14 C15 H15 119.7
C16 C15 H15 119.7
C17 C16 C15 120.5(4)
C17 C16 H16 119.7
C15 C16 H16 119.7
C16 C17 C12 120.9(4)
C16 C17 H17 119.6
C12 C17 H17 119.6
N1 C18 C19 123.0(3)
N1 C18 H18 118.5
C19 C18 H18 118.5
C20 C19 C18 119.3(4)
C20 C19 H19 120.3
C18 C19 H19 120.3
C19 C20 C21 119.0(3)
C19 C20 H20 120.5
C21 C20 H20 120.5
C22 C21 C20 119.0(3)
C22 C21 H21 120.5
C20 C21 H21 120.5
N1 C22 C21 121.7(3)
N1 C22 C23 115.0(3)
C21 C22 C23 123.3(3)
N2 C23 C24 119.8(3)
N2 C23 C22 113.4(3)
C24 C23 C22 126.8(3)
C25 C24 C23 118.4(3)
C25 C24 H24 120.8
C23 C24 H24 120.8
C26 C25 C24 120.9(3)
C26 C25 H25 119.6
C24 C25 H25 119.6
C25 C26 C27 118.5(3)
C25 C26 H26 120.7
C27 C26 H26 120.7
N2 C27 C26 120.3(3)
N2 C27 C28 112.7(3)
C26 C27 C28 127.0(3)
N4 C28 C29 121.6(3)
N4 C28 C27 114.9(3)
C29 C28 C27 123.4(3)
C30 C29 C28 119.0(4)
C30 C29 H29 120.5
C28 C29 H29 120.5
C31 C30 C29 119.4(4)
C31 C30 H30 120.3
C29 C30 H30 120.3
C30 C31 C32 119.2(4)
C30 C31 H31 120.4
C32 C31 H31 120.4
N4 C32 C31 122.2(4)
N4 C32 H32 118.9
C31 C32 H32 118.9
O1 C33 O2 124.8(3)
O1 C33 C11 116.6(3)
O2 C33 C11 118.6(3)
C33 O2 RU1 114.2(2)
N2 RU1 N5 97.45(11)
N2 RU1 N3 176.84(11)
N5 RU1 N3 79.46(11)
N2 RU1 N4 79.01(12)
N5 RU1 N4 90.95(11)
N3 RU1 N4 100.29(11)
N2 RU1 N1 79.97(11)
N5 RU1 N1 91.74(11)
N3 RU1 N1 100.69(11)
N4 RU1 N1 158.98(12)
N2 RU1 O2 89.97(10)
N5 RU1 O2 172.51(10)
N3 RU1 O2 93.11(10)
N4 RU1 O2 89.46(11)
N1 RU1 O2 90.55(10)
F4 P1 F3 89.0(4)
F4 P1 F5 95.6(5)
F3 P1 F5 175.1(5)
F4 P1 F1 93.1(3)
F3 P1 F1 91.7(3)
F5 P1 F1 89.8(2)
F4 P1 F6 178.9(3)
F3 P1 F6 91.1(4)
F5 P1 F6 84.3(4)
F1 P1 F6 87.9(2)
F4 P1 F2 86.8(3)
F3 P1 F2 91.6(3)
F5 P1 F2 86.9(3)
F1 P1 F2 176.7(3)
F6 P1 F2 92.1(3)
C18 N1 C22 118.0(3)
C18 N1 RU1 128.8(2)
C22 N1 RU1 113.2(2)
C27 N2 C23 122.1(3)
C27 N2 RU1 119.6(2)
C23 N2 RU1 118.3(2)
C6 N3 C10 119.1(3)
C6 N3 RU1 115.8(2)
C10 N3 RU1 124.7(2)
C32 N4 C28 118.5(3)
C32 N4 RU1 127.7(3)
C28 N4 RU1 113.8(2)
C1 N5 C5 118.5(3)
C1 N5 RU1 126.2(2)
C5 N5 RU1 115.2(2)
C9 N6 C13 118.1(3)

loop_
_geom_bond_atom_site_label_1
_geom_bond_atom_site_label_2
_geom_bond_distance
C1 N5 1.344(4)
C1 C2 1.388(5)
C1 H1 0.9300
C2 C3 1.372(6)
C2 H2 0.9300
C3 C4 1.379(5)
C3 H3 0.9300
C4 C5 1.388(5)
C4 H4 0.9300
C5 N5 1.358(4)
C5 C6 1.467(5)
C6 N3 1.334(4)
C6 C7 1.415(5)
C7 C8 1.352(5)
C7 H7 0.9300
C8 C9 1.415(5)
C8 H8 0.9300
C9 N6 1.338(4)
C9 C10 1.430(5)
C10 N3 1.388(4)
C10 C11 1.399(5)
C11 C12 1.412(5)
C11 C33 1.530(5)
C12 C17 1.412(5)
C12 C13 1.440(5)
C13 N6 1.339(5)
C13 C14 1.419(5)
C14 C15 1.346(6)
C14 H14 0.9300
C15 C16 1.406(6)
C15 H15 0.9300
C16 C17 1.373(5)
C16 H16 0.9300
C17 H17 0.9300
C18 N1 1.333(5)
C18 C19 1.378(5)
C18 H18 0.9300
C19 C20 1.375(5)
C19 H19 0.9300
C20 C21 1.394(5)
C20 H20 0.9300
C21 C22 1.380(5)
C21 H21 0.9300
C22 N1 1.375(4)
C22 C23 1.474(5)
C23 N2 1.351(4)
C23 C24 1.393(5)
C24 C25 1.384(6)
C24 H24 0.9300
C25 C26 1.383(5)
C25 H25 0.9300
C26 C27 1.385(5)
C26 H26 0.9300
C27 N2 1.341(5)
C27 C28 1.472(5)
C28 N4 1.369(5)
C28 C29 1.383(5)
C29 C30 1.380(5)
C29 H29 0.9300
C30 C31 1.376(6)
C30 H30 0.9300
C31 C32 1.386(5)
C31 H31 0.9300
C32 N4 1.333(4)
C32 H32 0.9300
C33 O1 1.216(4)
C33 O2 1.280(4)
O2 RU1 2.095(2)
RU1 N2 1.968(3)
RU1 N5 2.016(3)
RU1 N3 2.039(3)
RU1 N4 2.064(3)
RU1 N1 2.065(3)
P1 F4 1.513(4)
P1 F3 1.530(4)
P1 F5 1.549(5)
P1 F1 1.558(3)
P1 F6 1.560(5)
P1 F2 1.576(4)

loop_
_geom_torsion_atom_site_label_1
_geom_torsion_atom_site_label_2
_geom_torsion_atom_site_label_3
_geom_torsion_atom_site_label_4
_geom_torsion
N5 C1 C2 C3 0.5(6)
C1 C2 C3 C4 -1.9(6)
C2 C3 C4 C5 0.9(6)
C3 C4 C5 N5 1.6(6)
C3 C4 C5 C6 -174.3(3)
N5 C5 C6 N3 5.0(4)
C4 C5 C6 N3 -178.9(3)
N5 C5 C6 C7 -170.6(3)
C4 C5 C6 C7 5.6(6)
N3 C6 C7 C8 -4.1(6)
C5 C6 C7 C8 171.0(3)
C6 C7 C8 C9 1.9(6)
C7 C8 C9 N6 -177.7(3)
C7 C8 C9 C10 3.7(5)
N6 C9 C10 N3 173.9(3)
C8 C9 C10 N3 -7.5(5)
N6 C9 C10 C11 -7.4(5)
C8 C9 C10 C11 171.2(3)
N3 C10 C11 C12 -174.7(3)
C9 C10 C11 C12 6.6(5)
N3 C10 C11 C33 10.6(5)
C9 C10 C11 C33 -168.1(3)
C10 C11 C12 C17 178.8(3)
C33 C11 C12 C17 -6.2(5)
C10 C11 C12 C13 -0.4(5)
C33 C11 C12 C13 174.6(3)
C17 C12 C13 N6 174.7(4)
C11 C12 C13 N6 -6.1(6)
C17 C12 C13 C14 -2.0(5)
C11 C12 C13 C14 177.2(3)
N6 C13 C14 C15 -176.0(4)
C12 C13 C14 C15 0.8(6)
C13 C14 C15 C16 1.2(7)
C14 C15 C16 C17 -2.1(7)
C15 C16 C17 C12 0.9(7)
C11 C12 C17 C16 -178.1(4)
C13 C12 C17 C16 1.1(6)
N1 C18 C19 C20 -1.2(6)
C18 C19 C20 C21 -0.2(5)
C19 C20 C21 C22 0.8(5)
C20 C21 C22 N1 -0.1(5)
C20 C21 C22 C23 179.0(3)
N1 C22 C23 N2 -1.1(4)
C21 C22 C23 N2 179.7(3)
N1 C22 C23 C24 178.6(3)
C21 C22 C23 C24 -0.6(6)
N2 C23 C24 C25 -0.6(5)
C22 C23 C24 C25 179.8(3)
C23 C24 C25 C26 0.0(6)
C24 C25 C26 C27 0.4(6)
C25 C26 C27 N2 -0.4(5)
C25 C26 C27 C28 176.7(3)
N2 C27 C28 N4 2.4(4)
C26 C27 C28 N4 -174.8(3)
N2 C27 C28 C29 -179.2(3)
C26 C27 C28 C29 3.6(6)
N4 C28 C29 C30 2.6(5)
C27 C28 C29 C30 -175.7(3)
C28 C29 C30 C31 -1.3(6)
C29 C30 C31 C32 0.1(6)
C30 C31 C32 N4 -0.1(6)
C10 C11 C33 O1 127.3(4)
C12 C11 C33 O1 -47.4(5)
C10 C11 C33 O2 -54.6(5)
C12 C11 C33 O2 130.7(3)
O1 C33 O2 RU1 -123.3(3)
C11 C33 O2 RU1 58.7(3)
C19 C18 N1 C22 1.9(5)
C19 C18 N1 RU1 -176.6(3)
C21 C22 N1 C18 -1.2(5)
C23 C22 N1 C18 179.6(3)
C21 C22 N1 RU1 177.5(3)
C23 C22 N1 RU1 -1.7(4)
C26 C27 N2 C23 -0.1(5)
C28 C27 N2 C23 -177.6(3)
C26 C27 N2 RU1 176.5(3)
C28 C27 N2 RU1 -0.9(4)
C24 C23 N2 C27 0.6(5)
C22 C23 N2 C27 -179.7(3)
C24 C23 N2 RU1 -176.1(2)
C22 C23 N2 RU1 3.6(4)
C7 C6 N3 C10 0.3(5)
C5 C6 N3 C10 -175.2(3)
C7 C6 N3 RU1 173.1(3)
C5 C6 N3 RU1 -2.4(4)
C11 C10 N3 C6 -173.2(3)
C9 C10 N3 C6 5.5(5)
C11 C10 N3 RU1 14.7(4)
C9 C10 N3 RU1 -166.6(2)
C31 C32 N4 C28 1.4(5)
C31 C32 N4 RU1 179.7(3)
C29 C28 N4 C32 -2.6(5)
C27 C28 N4 C32 175.8(3)
C29 C28 N4 RU1 178.8(3)
C27 C28 N4 RU1 -2.7(4)
C2 C1 N5 C5 1.9(5)
C2 C1 N5 RU1 -179.9(3)
C4 C5 N5 C1 -3.0(5)
C6 C5 N5 C1 173.2(3)
C4 C5 N5 RU1 178.6(3)
C6 C5 N5 RU1 -5.2(4)
C8 C9 N6 C13 -177.5(3)
C10 C9 N6 C13 1.0(5)
C14 C13 N6 C9 -177.6(3)
C12 C13 N6 C9 5.8(6)
